data_4102671
loop_
_publ_author_name
'Andrew T. Parsons'
'Austin G. Smith'
'Andrew J. Neel'
'Jeffrey S. Johnson'

_publ_section_title
;
 Dynamic Kinetic Asymmetric Synthesis of Substituted Pyrrolidines from
 Racemic Cyclopropanes and Aldimines: Reaction Development and Mechanistic
 Insights
;
_journal_name_full 'Journal of the American Chemical Society'
_journal_page_first 9688
_journal_page_last 9692
_journal_paper_doi 10.1021/ja1032277
_journal_volume 132
_journal_year 2010
_chemical_formula_moiety 'C28 H26 Br N2 O5'
_chemical_formula_sum 'C28 H26 Br N2 O5'
_chemical_formula_weight 550.42
_chemical_name_systematic
; 
 ? 
;
_space_group_IT_number 4
_symmetry_cell_setting monoclinic
_symmetry_space_group_name_Hall 'P 2yb'
_symmetry_space_group_name_H-M 'P 1 21 1'
_atom_sites_solution_hydrogens geom
_atom_sites_solution_primary direct
_atom_sites_solution_secondary difmap
_audit_creation_method SHELXL-97
_cell_angle_alpha 90.00
_cell_angle_beta 97.901(5)
_cell_angle_gamma 90.00
_cell_formula_units_Z 2
_cell_length_a 12.5013(9)
_cell_length_b 6.8025(5)
_cell_length_c 14.8285(12)
_cell_measurement_reflns_used 4116
_cell_measurement_temperature 100(2)
_cell_measurement_theta_max 66.34
_cell_measurement_theta_min 3.01
_cell_volume 1249.05(16)
_computing_cell_refinement 'Bruker SAINT'
_computing_data_collection 'Bruker APEX2'
_computing_data_reduction 'Bruker SAINT'
_computing_molecular_graphics 'Bruker SHELXTL'
_computing_publication_material 'Bruker SHELXTL'
_computing_structure_refinement 'SHELXL-97 (Sheldrick, 2008)'
_computing_structure_solution 'SHELXS-97 (Sheldrick, 2008)'
_diffrn_ambient_temperature 100(2)
_diffrn_measured_fraction_theta_full 0.981
_diffrn_measured_fraction_theta_max 0.981
_diffrn_measurement_device_type 'Bruker APEX-II CCD'
_diffrn_measurement_method '\f and \w scans'
_diffrn_radiation_monochromator graphite
_diffrn_radiation_source 'fine-focus sealed tube'
_diffrn_radiation_type CuK\a
_diffrn_radiation_wavelength 1.54178
_diffrn_reflns_av_R_equivalents 0.0816
_diffrn_reflns_av_sigmaI/netI 0.1334
_diffrn_reflns_limit_h_max 14
_diffrn_reflns_limit_h_min -14
_diffrn_reflns_limit_k_max 8
_diffrn_reflns_limit_k_min -7
_diffrn_reflns_limit_l_max 16
_diffrn_reflns_limit_l_min -17
_diffrn_reflns_number 7595
_diffrn_reflns_theta_full 66.95
_diffrn_reflns_theta_max 66.95
_diffrn_reflns_theta_min 3.01
_exptl_absorpt_coefficient_mu 2.594
_exptl_absorpt_correction_T_max 0.9745
_exptl_absorpt_correction_T_min 0.4235
_exptl_absorpt_correction_type multi-scan
_exptl_absorpt_process_details SADABS
_exptl_crystal_colour colourless
_exptl_crystal_density_diffrn 1.464
_exptl_crystal_density_method 'not measured'
_exptl_crystal_description needle
_exptl_crystal_F_000 566
_exptl_crystal_size_max 0.40
_exptl_crystal_size_mid 0.02
_exptl_crystal_size_min 0.01
_refine_diff_density_max 1.148
_refine_diff_density_min -0.580
_refine_diff_density_rms 0.137
_refine_ls_abs_structure_details 'Flack H D (1983), Acta Cryst. A39, 876-881'
_refine_ls_abs_structure_Flack -0.02(8)
_refine_ls_extinction_method none
_refine_ls_goodness_of_fit_ref 1.045
_refine_ls_hydrogen_treatment constr
_refine_ls_matrix_type full
_refine_ls_number_parameters 336
_refine_ls_number_reflns 4094
_refine_ls_number_restraints 1
_refine_ls_restrained_S_all 1.045
_refine_ls_R_factor_all 0.1770
_refine_ls_R_factor_gt 0.1302
_refine_ls_shift/su_max 0.001
_refine_ls_shift/su_mean 0.000
_refine_ls_structure_factor_coef Fsqd
_refine_ls_weighting_details 'calc w=1/[\s^2^(Fo^2^)+(0.1644P)^2^+5.6254P] where P=(Fo^2^+2Fc^2^)/3'
_refine_ls_weighting_scheme calc
_refine_ls_wR_factor_gt 0.3042
_refine_ls_wR_factor_ref 0.3356
_reflns_number_gt 2455
_reflns_number_total 4094
_reflns_threshold_expression >2sigma(I)
_cod_data_source_file ja1032277_si_002.cif
_cod_data_source_block x1001009
_cod_original_sg_symbol_H-M 'P 21'
_cod_database_code 4102671

loop_
_symmetry_equiv_pos_as_xyz
'x, y, z'
'-x, y+1/2, -z'

loop_
_atom_site_label
_atom_site_type_symbol
_atom_site_fract_x
_atom_site_fract_y
_atom_site_fract_z
_atom_site_U_iso_or_equiv
_atom_site_adp_type
_atom_site_occupancy
_atom_site_symmetry_multiplicity
_atom_site_calc_flag
_atom_site_refinement_flags
Br1 Br 0.39322(13) 0.8842(4) 0.61284(15) 0.0818(8) Uani 1 1 d .
C1 C 0.5387(10) 0.968(3) 0.6567(11) 0.050(4) Uani 1 1 d .
C2 C 0.5752(12) 1.142(2) 0.6300(12) 0.049(4) Uani 1 1 d .
H2 H 0.5287 1.2270 0.5918 0.059 Uiso 1 1 calc R
C3 C 0.6766(10) 1.193(3) 0.6576(10) 0.045(4) Uani 1 1 d .
H3 H 0.7029 1.3144 0.6377 0.054 Uiso 1 1 calc R
C4 C 0.7453(11) 1.073(2) 0.7150(10) 0.044(4) Uani 1 1 d .
H4 H 0.8164 1.1160 0.7371 0.052 Uiso 1 1 calc R
C5 C 0.7078(9) 0.879(3) 0.7416(8) 0.038(3) Uani 1 1 d .
C6 C 0.6036(10) 0.838(2) 0.7115(9) 0.035(3) Uani 1 1 d .
H6 H 0.5739 0.7167 0.7281 0.042 Uiso 1 1 calc R
C7 C 0.7834(10) 0.7446(19) 0.7973(9) 0.033(3) Uani 1 1 d .
H7 H 0.7501 0.6110 0.7893 0.040 Uiso 1 1 calc R
N8 N 0.8896(8) 0.7249(15) 0.7732(8) 0.032(3) Uani 1 1 d .
C9 C 0.8912(11) 0.646(2) 0.6807(10) 0.039(3) Uani 1 1 d .
H9A H 0.8396 0.5347 0.6718 0.047 Uiso 1 1 calc R
H9B H 0.9641 0.5918 0.6775 0.047 Uiso 1 1 calc R
C10 C 0.8639(13) 0.788(3) 0.6017(10) 0.050(4) Uani 1 1 d .
C11 C 0.7684(12) 0.769(3) 0.5427(10) 0.047(4) Uani 1 1 d .
H11 H 0.7191 0.6685 0.5534 0.056 Uiso 1 1 calc R
C12 C 0.7433(11) 0.889(3) 0.4710(11) 0.059(4) Uani 1 1 d .
H12 H 0.6789 0.8731 0.4296 0.071 Uiso 1 1 calc R
C13 C 0.8180(12) 1.039(3) 0.4609(14) 0.063(5) Uani 1 1 d .
H13 H 0.8000 1.1306 0.4128 0.075 Uiso 1 1 calc R
C14 C 0.9125(12) 1.062(3) 0.5141(11) 0.054(4) Uani 1 1 d .
H14 H 0.9619 1.1620 0.5022 0.064 Uiso 1 1 calc R
C15 C 0.9366(11) 0.930(3) 0.5906(11) 0.064(6) Uani 1 1 d .
O16 O 1.0258(7) 0.9384(16) 0.6474(7) 0.054(3) Uani 1 1 d .
C17 C 1.1085(15) 1.071(3) 0.6308(13) 0.072(5) Uani 1 1 d .
H17A H 1.1332 1.0384 0.5728 0.108 Uiso 1 1 calc R
H17B H 1.1691 1.0609 0.6801 0.108 Uiso 1 1 calc R
H17C H 1.0802 1.2057 0.6282 0.108 Uiso 1 1 calc R
C18 C 0.9491(11) 0.5994(19) 0.8458(9) 0.035(3) Uani 1 1 d .
H18 H 0.9179 0.4639 0.8392 0.042 Uiso 1 1 calc R
C19 C 1.0653(11) 0.585(2) 0.8418(10) 0.036(3) Uani 1 1 d .
C20 C 1.1330(11) 0.749(2) 0.8447(11) 0.044(4) Uani 1 1 d .
H20 H 1.1029 0.8749 0.8519 0.053 Uiso 1 1 calc R
C21 C 1.2388(11) 0.735(2) 0.8379(11) 0.047(4) Uani 1 1 d .
H21 H 1.2818 0.8511 0.8416 0.056 Uiso 1 1 calc R
C22 C 1.2855(11) 0.556(2) 0.8255(12) 0.047(4) Uani 1 1 d .
C23 C 1.2254(11) 0.391(3) 0.8282(9) 0.047(4) Uani 1 1 d .
H23 H 1.2583 0.2653 0.8259 0.057 Uiso 1 1 calc R
C24 C 1.1124(10) 0.405(2) 0.8345(9) 0.042(3) Uani 1 1 d .
H24 H 1.0700 0.2887 0.8337 0.050 Uiso 1 1 calc R
O25 O 1.3958(9) 0.5596(18) 0.8185(9) 0.060(3) Uani 1 1 d .
C26 C 1.4423(11) 0.368(3) 0.8017(11) 0.057(4) Uani 1 1 d .
H26A H 1.5199 0.3693 0.8239 0.085 Uiso 1 1 calc R
H26B H 1.4312 0.3405 0.7363 0.085 Uiso 1 1 calc R
H26C H 1.4071 0.2659 0.8338 0.085 Uiso 1 1 calc R
C27 C 0.9138(11) 0.693(2) 0.9314(10) 0.037(4) Uani 1 1 d .
H27A H 0.9101 0.5916 0.9789 0.045 Uiso 1 1 calc R
H27B H 0.9658 0.7954 0.9561 0.045 Uiso 1 1 calc R
C28 C 0.8038(12) 0.781(2) 0.9026(10) 0.038(3) Uani 1 1 d .
C29 C 0.7099(14) 0.679(2) 0.9432(10) 0.038(4) Uani 1 1 d .
N30 N 0.6244(8) 0.7913(17) 0.9545(9) 0.034(3) Uani 1 1 d .
H30 H 0.5650 0.7287 0.9628 0.041 Uiso 1 1 calc R
C31 C 0.6194(13) 0.994(2) 0.9545(10) 0.038(4) Uani 1 1 d .
N32 N 0.7118(9) 1.0867(18) 0.9391(9) 0.037(3) Uani 1 1 d .
H32 H 0.7114 1.2159 0.9419 0.044 Uiso 1 1 calc R
C33 C 0.8037(10) 1.003(2) 0.9201(9) 0.027(3) Uani 1 1 d .
O34 O 0.7145(7) 0.5034(14) 0.9557(8) 0.046(3) Uani 1 1 d .
O35 O 0.5378(8) 1.0754(16) 0.9686(8) 0.053(3) Uani 1 1 d .
O36 O 0.8830(8) 1.1024(15) 0.9149(8) 0.045(3) Uani 1 1 d .

loop_
_atom_site_aniso_label
_atom_site_aniso_U_11
_atom_site_aniso_U_22
_atom_site_aniso_U_33
_atom_site_aniso_U_23
_atom_site_aniso_U_13
_atom_site_aniso_U_12
Br1 0.0483(9) 0.1006(18) 0.0942(15) 0.0050(16) 0.0009(8) -0.0107(13)
C1 0.022(6) 0.065(12) 0.059(10) -0.003(8) -0.005(6) -0.007(6)
C2 0.040(8) 0.047(11) 0.062(11) 0.006(8) 0.013(7) 0.008(7)
C3 0.033(7) 0.052(11) 0.053(9) 0.005(8) 0.019(6) 0.005(7)
C4 0.037(7) 0.050(10) 0.044(8) 0.003(8) 0.009(6) -0.006(7)
C5 0.037(6) 0.040(8) 0.040(7) 0.018(8) 0.016(5) 0.012(8)
C6 0.040(6) 0.032(10) 0.037(7) 0.000(6) 0.013(6) -0.005(5)
C7 0.044(7) 0.011(7) 0.049(9) 0.004(6) 0.021(6) 0.001(5)
N8 0.041(6) 0.014(6) 0.047(7) -0.001(5) 0.025(5) 0.000(4)
C9 0.039(7) 0.041(9) 0.041(8) -0.007(7) 0.018(6) -0.001(6)
C10 0.062(9) 0.054(11) 0.042(9) -0.007(8) 0.035(7) 0.020(8)
C11 0.049(8) 0.061(12) 0.032(8) -0.014(8) 0.011(6) -0.005(7)
C12 0.055(8) 0.068(12) 0.055(10) -0.012(12) 0.012(7) -0.006(11)
C13 0.039(8) 0.050(12) 0.100(15) 0.020(10) 0.009(8) 0.017(8)
C14 0.053(9) 0.052(11) 0.063(11) 0.020(9) 0.033(8) 0.003(8)
C15 0.032(7) 0.105(18) 0.059(10) 0.007(11) 0.026(7) 0.010(9)
O16 0.033(5) 0.060(9) 0.072(7) 0.016(6) 0.020(5) -0.014(4)
C17 0.075(12) 0.079(15) 0.062(12) 0.016(11) 0.015(9) -0.007(11)
C18 0.050(7) 0.015(7) 0.045(8) 0.003(6) 0.019(6) -0.011(6)
C19 0.048(7) 0.019(7) 0.045(8) 0.000(7) 0.022(6) 0.003(6)
C20 0.043(8) 0.032(9) 0.062(10) 0.007(8) 0.023(7) -0.001(6)
C21 0.038(8) 0.029(8) 0.076(11) 0.003(8) 0.020(7) 0.009(6)
C22 0.047(8) 0.027(8) 0.071(11) 0.001(8) 0.025(7) 0.008(7)
C23 0.071(9) 0.037(9) 0.037(7) 0.001(9) 0.019(6) 0.025(10)
C24 0.053(7) 0.026(8) 0.050(8) 0.005(8) 0.019(6) 0.007(8)
O25 0.056(6) 0.041(7) 0.088(9) -0.004(6) 0.027(6) 0.007(5)
C26 0.044(7) 0.053(11) 0.079(11) -0.018(11) 0.029(7) 0.001(9)
C27 0.041(8) 0.029(8) 0.047(9) 0.003(7) 0.026(6) 0.003(6)
C28 0.042(8) 0.031(8) 0.046(9) -0.007(7) 0.027(6) -0.009(6)
C29 0.069(10) 0.024(9) 0.022(7) 0.001(6) 0.007(7) -0.003(7)
N30 0.019(5) 0.027(6) 0.060(8) 0.006(6) 0.021(5) 0.003(4)
C31 0.067(10) 0.021(8) 0.028(8) 0.010(6) 0.018(7) 0.007(7)
N32 0.028(6) 0.021(6) 0.067(9) -0.005(6) 0.028(5) 0.003(5)
C33 0.035(7) 0.020(7) 0.029(7) 0.005(6) 0.013(5) -0.006(6)
O34 0.045(5) 0.012(5) 0.090(8) 0.009(5) 0.039(5) 0.003(4)
O35 0.057(6) 0.028(6) 0.081(8) 0.005(6) 0.037(6) 0.006(5)
O36 0.052(6) 0.028(6) 0.057(7) 0.004(5) 0.017(5) -0.003(5)

loop_
_atom_type_symbol
_atom_type_description
_atom_type_scat_dispersion_real
_atom_type_scat_dispersion_imag
_atom_type_scat_source
C C 0.0181 0.0091 'International Tables Vol C Tables 4.2.6.8 and 6.1.1.4'
H H 0.0000 0.0000 'International Tables Vol C Tables 4.2.6.8 and 6.1.1.4'
N N 0.0311 0.0180 'International Tables Vol C Tables 4.2.6.8 and 6.1.1.4'
O O 0.0492 0.0322 'International Tables Vol C Tables 4.2.6.8 and 6.1.1.4'
Br Br -0.6763 1.2805 'International Tables Vol C Tables 4.2.6.8 and 6.1.1.4'

loop_
_geom_angle_atom_site_label_1
_geom_angle_atom_site_label_2
_geom_angle_atom_site_label_3
_geom_angle
C2 C1 C6 122.7(12)
C2 C1 Br1 120.1(12)
C6 C1 Br1 117.1(11)
C3 C2 C1 119.2(15)
C3 C2 H2 120.4
C1 C2 H2 120.4
C2 C3 C4 121.3(15)
C2 C3 H3 119.3
C4 C3 H3 119.3
C3 C4 C5 119.9(12)
C3 C4 H4 120.0
C5 C4 H4 120.0
C6 C5 C4 115.3(12)
C6 C5 C7 124.6(14)
C4 C5 C7 120.1(11)
C5 C6 C1 121.4(13)
C5 C6 H6 119.3
C1 C6 H6 119.3
N8 C7 C5 117.5(11)
N8 C7 C28 103.6(11)
C5 C7 C28 117.4(11)
N8 C7 H7 105.8
C5 C7 H7 105.8
C28 C7 H7 105.8
C7 N8 C9 113.5(11)
C7 N8 C18 105.2(10)
C9 N8 C18 113.1(10)
N8 C9 C10 117.0(12)
N8 C9 H9A 108.0
C10 C9 H9A 108.0
N8 C9 H9B 108.0
C10 C9 H9B 108.0
H9A C9 H9B 107.3
C15 C10 C11 121.5(16)
C15 C10 C9 117.7(15)
C11 C10 C9 120.8(16)
C12 C11 C10 122.2(16)
C12 C11 H11 118.9
C10 C11 H11 118.9
C11 C12 C13 116.0(15)
C11 C12 H12 122.0
C13 C12 H12 122.0
C14 C13 C12 124.7(17)
C14 C13 H13 117.7
C12 C13 H13 117.7
C13 C14 C15 117.4(16)
C13 C14 H14 121.3
C15 C14 H14 121.3
O16 C15 C10 119.0(17)
O16 C15 C14 123.0(17)
C10 C15 C14 118.0(15)
C15 O16 C17 119.7(14)
O16 C17 H17A 109.5
O16 C17 H17B 109.5
H17A C17 H17B 109.5
O16 C17 H17C 109.5
H17A C17 H17C 109.5
H17B C17 H17C 109.5
C19 C18 N8 114.2(10)
C19 C18 C27 117.4(12)
N8 C18 C27 100.9(11)
C19 C18 H18 108.0
N8 C18 H18 108.0
C27 C18 H18 108.0
C24 C19 C20 116.8(12)
C24 C19 C18 120.3(13)
C20 C19 C18 122.9(12)
C21 C20 C19 122.9(14)
C21 C20 H20 118.5
C19 C20 H20 118.5
C20 C21 C22 120.6(15)
C20 C21 H21 119.7
C22 C21 H21 119.7
C23 C22 C21 119.0(13)
C23 C22 O25 124.9(13)
C21 C22 O25 115.9(14)
C22 C23 C24 120.2(15)
C22 C23 H23 119.9
C24 C23 H23 119.9
C19 C24 C23 120.2(16)
C19 C24 H24 119.9
C23 C24 H24 119.9
C22 O25 C26 114.7(12)
O25 C26 H26A 109.5
O25 C26 H26B 109.5
H26A C26 H26B 109.5
O25 C26 H26C 109.5
H26A C26 H26C 109.5
H26B C26 H26C 109.5
C28 C27 C18 106.6(12)
C28 C27 H27A 110.4
C18 C27 H27A 110.4
C28 C27 H27B 110.4
C18 C27 H27B 110.4
H27A C27 H27B 108.6
C27 C28 C33 111.6(14)
C27 C28 C29 114.7(13)
C33 C28 C29 111.0(12)
C27 C28 C7 103.6(11)
C33 C28 C7 108.8(13)
C29 C28 C7 106.6(12)
O34 C29 N30 124.4(15)
O34 C29 C28 118.7(15)
N30 C29 C28 116.6(13)
C29 N30 C31 127.3(14)
C29 N30 H30 116.4
C31 N30 H30 116.4
O35 C31 N32 125.1(14)
O35 C31 N30 119.9(15)
N32 C31 N30 114.9(14)
C33 N32 C31 127.5(13)
C33 N32 H32 116.3
C31 N32 H32 116.3
O36 C33 N32 120.5(13)
O36 C33 C28 121.3(14)
N32 C33 C28 118.2(12)

loop_
_geom_bond_atom_site_label_1
_geom_bond_atom_site_label_2
_geom_bond_distance
Br1 C1 1.932(13)
C1 C2 1.35(2)
C1 C6 1.386(19)
C2 C3 1.32(2)
C2 H2 0.9500
C3 C4 1.39(2)
C3 H3 0.9500
C4 C5 1.47(2)
C4 H4 0.9500
C5 C6 1.348(17)
C5 C7 1.483(17)
C6 H6 0.9500
C7 N8 1.427(15)
C7 C28 1.57(2)
C7 H7 1.0000
N8 C9 1.476(17)
N8 C18 1.491(18)
C9 C10 1.52(2)
C9 H9A 0.9900
C9 H9B 0.9900
C10 C15 1.35(2)
C10 C11 1.39(2)
C11 C12 1.34(2)
C11 H11 0.9500
C12 C13 1.41(2)
C12 H12 0.9500
C13 C14 1.34(2)
C13 H13 0.9500
C14 C15 1.45(2)
C14 H14 0.9500
C15 O16 1.303(18)
O16 C17 1.42(2)
C17 H17A 0.9800
C17 H17B 0.9800
C17 H17C 0.9800
C18 C19 1.465(18)
C18 C27 1.537(19)
C18 H18 1.0000
C19 C24 1.37(2)
C19 C20 1.40(2)
C20 C21 1.344(18)
C20 H20 0.9500
C21 C22 1.37(2)
C21 H21 0.9500
C22 C23 1.36(2)
C22 O25 1.397(17)
C23 C24 1.431(18)
C23 H23 0.9500
C24 H24 0.9500
O25 C26 1.46(2)
C26 H26A 0.9800
C26 H26B 0.9800
C26 H26C 0.9800
C27 C28 1.51(2)
C27 H27A 0.9900
C27 H27B 0.9900
C28 C33 1.531(17)
C28 C29 1.56(2)
C29 O34 1.208(17)
C29 N30 1.34(2)
N30 C31 1.381(16)
N30 H30 0.8800
C31 O35 1.203(17)
C31 N32 1.363(19)
N32 C33 1.345(17)
N32 H32 0.8800
C33 O36 1.210(16)

loop_
_geom_torsion_atom_site_label_1
_geom_torsion_atom_site_label_2
_geom_torsion_atom_site_label_3
_geom_torsion_atom_site_label_4
_geom_torsion
C6 C1 C2 C3 -1(2)
Br1 C1 C2 C3 -177.0(12)
C1 C2 C3 C4 -1(2)
C2 C3 C4 C5 4(2)
C3 C4 C5 C6 -4(2)
C3 C4 C5 C7 175.5(13)
C4 C5 C6 C1 2(2)
C7 C5 C6 C1 -177.5(13)
C2 C1 C6 C5 0(2)
Br1 C1 C6 C5 176.7(11)
C6 C5 C7 N8 136.0(13)
C4 C5 C7 N8 -43.6(18)
C6 C5 C7 C28 -99.4(17)
C4 C5 C7 C28 81.0(15)
C5 C7 N8 C9 -61.6(15)
C28 C7 N8 C9 167.2(11)
C5 C7 N8 C18 174.2(12)
C28 C7 N8 C18 43.0(12)
C7 N8 C9 C10 78.3(15)
C18 N8 C9 C10 -161.9(12)
N8 C9 C10 C15 70.5(17)
N8 C9 C10 C11 -110.4(15)
C15 C10 C11 C12 1(2)
C9 C10 C11 C12 -178.3(15)
C10 C11 C12 C13 -2(2)
C11 C12 C13 C14 4(3)
C12 C13 C14 C15 -4(3)
C11 C10 C15 O16 -179.1(14)
C9 C10 C15 O16 0(2)
C11 C10 C15 C14 -1(2)
C9 C10 C15 C14 178.5(13)
C13 C14 C15 O16 -179.7(17)
C13 C14 C15 C10 2(2)
C10 C15 O16 C17 172.6(15)
C14 C15 O16 C17 -6(3)
C7 N8 C18 C19 -171.3(12)
C9 N8 C18 C19 64.3(14)
C7 N8 C18 C27 -44.4(12)
C9 N8 C18 C27 -168.8(10)
N8 C18 C19 C24 -122.8(14)
C27 C18 C19 C24 119.4(15)
N8 C18 C19 C20 57.0(19)
C27 C18 C19 C20 -60.7(19)
C24 C19 C20 C21 2(2)
C18 C19 C20 C21 -177.6(15)
C19 C20 C21 C22 1(3)
C20 C21 C22 C23 -6(3)
C20 C21 C22 O25 179.5(15)
C21 C22 C23 C24 6(2)
O25 C22 C23 C24 -179.3(14)
C20 C19 C24 C23 -1(2)
C18 C19 C24 C23 178.4(12)
C22 C23 C24 C19 -3(2)
C23 C22 O25 C26 8(2)
C21 C22 O25 C26 -177.6(15)
C19 C18 C27 C28 152.5(12)
N8 C18 C27 C28 27.8(13)
C18 C27 C28 C33 -120.2(13)
C18 C27 C28 C29 112.5(13)
C18 C27 C28 C7 -3.3(14)
N8 C7 C28 C27 -23.8(14)
C5 C7 C28 C27 -155.1(12)
N8 C7 C28 C33 95.1(13)
C5 C7 C28 C33 -36.3(16)
N8 C7 C28 C29 -145.2(11)
C5 C7 C28 C29 83.5(15)
C27 C28 C29 O34 -34(2)
C33 C28 C29 O34 -161.5(14)
C7 C28 C29 O34 80.1(17)
C27 C28 C29 N30 151.7(13)
C33 C28 C29 N30 24(2)
C7 C28 C29 N30 -94.3(15)
O34 C29 N30 C31 169.7(16)
C28 C29 N30 C31 -16(2)
C29 N30 C31 O35 -177.4(13)
C29 N30 C31 N32 2(3)
O35 C31 N32 C33 -177.7(15)
N30 C31 N32 C33 3(3)
C31 N32 C33 O36 -174.1(15)
C31 N32 C33 C28 8(2)
C27 C28 C33 O36 32(2)
C29 C28 C33 O36 161.4(13)
C7 C28 C33 O36 -81.5(18)
C27 C28 C33 N32 -149.6(12)
C29 C28 C33 N32 -20(2)
C7 C28 C33 N32 96.7(14)
